data_7046428
loop_
_publ_author_name
'Morais, T\^ania S'
'Jousseaume, Yann'
'M Piedade, M F\'atima'
'Roma-Rodrigues, Catarina'
'Fernandes, Alexandra R.'
'Marques, Fernanda'
'Villa de Brito, Maria J.'
'Garcia, M. Helena'

_publ_section_title
;
 Important cytotoxic and cytostatic effects of new copper(i)-phosphane
 compounds with N,N, N,O and N,S bidentate ligands.
;
_journal_issue 23
_journal_name_full 'Dalton transactions (Cambridge, England : 2003)'
_journal_page_first 7819
_journal_page_last 7829
_journal_paper_doi 10.1039/c8dt01653d
_journal_volume 47
_journal_year 2018
_chemical_formula_sum 'C47 H40 B Cl2 Cu F4 N2 P2'
_chemical_formula_weight 916.00
_space_group_crystal_system triclinic
_space_group_IT_number 2
_space_group_name_Hall '-P 1'
_space_group_name_H-M_alt 'P -1'
_symmetry_space_group_name_Hall '-P 1'
_symmetry_space_group_name_H-M 'P -1'
_atom_sites_solution_hydrogens geom
_audit_creation_method SHELXL-2013
_audit_update_record
;
2018-04-15 deposited with the CCDC.
2018-05-17 downloaded from the CCDC.
;
_cell_angle_alpha 102.070(6)
_cell_angle_beta 97.123(6)
_cell_angle_gamma 103.401(6)
_cell_formula_units_Z 2
_cell_length_a 10.5640(14)
_cell_length_b 12.4697(16)
_cell_length_c 17.463(2)
_cell_measurement_reflns_used 9948
_cell_measurement_temperature 150(2)
_cell_measurement_theta_max 26.09
_cell_measurement_theta_min 2.56
_cell_volume 2152.0(5)
_computing_cell_refinement 'Bruker SAINT'
_computing_data_collection 'Bruker APEX2'
_computing_data_reduction 'Bruker SAINT'
_computing_molecular_graphics Mercury
_computing_publication_material Notepad
_computing_structure_refinement 'SHELXL-2017/1 (Sheldrick, 2017)'
_computing_structure_solution 'SHELXS-97 (Sheldrick, 2008)'
_diffrn_ambient_temperature 150(2)
_diffrn_measured_fraction_theta_full 0.959
_diffrn_measured_fraction_theta_max 0.947
_diffrn_measurement_device_type 'Bruker APEX-II CCD'
_diffrn_measurement_method '\f and \w scans'
_diffrn_radiation_type MoK\a
_diffrn_radiation_wavelength 0.71073
_diffrn_reflns_av_R_equivalents 0.0276
_diffrn_reflns_av_unetI/netI 0.0320
_diffrn_reflns_Laue_measured_fraction_full 0.959
_diffrn_reflns_Laue_measured_fraction_max 0.947
_diffrn_reflns_limit_h_max 12
_diffrn_reflns_limit_h_min -13
_diffrn_reflns_limit_k_max 15
_diffrn_reflns_limit_k_min -15
_diffrn_reflns_limit_l_max 21
_diffrn_reflns_limit_l_min -20
_diffrn_reflns_number 26721
_diffrn_reflns_point_group_measured_fraction_full 0.959
_diffrn_reflns_point_group_measured_fraction_max 0.947
_diffrn_reflns_theta_full 25.242
_diffrn_reflns_theta_max 26.201
_diffrn_reflns_theta_min 1.213
_exptl_absorpt_coefficient_mu 0.760
_exptl_absorpt_correction_T_max 0.7453
_exptl_absorpt_correction_T_min 0.6636
_exptl_absorpt_correction_type psi-scans
_exptl_crystal_colour yellow
_exptl_crystal_density_diffrn 1.414
_exptl_crystal_description prism
_exptl_crystal_F_000 940
_exptl_crystal_size_max 0.500
_exptl_crystal_size_mid 0.500
_exptl_crystal_size_min 0.400
_refine_diff_density_max 1.605
_refine_diff_density_min -0.658
_refine_diff_density_rms 0.073
_refine_ls_extinction_method none
_refine_ls_goodness_of_fit_ref 0.991
_refine_ls_hydrogen_treatment constr
_refine_ls_matrix_type full
_refine_ls_number_parameters 532
_refine_ls_number_reflns 8186
_refine_ls_number_restraints 0
_refine_ls_restrained_S_all 0.991
_refine_ls_R_factor_all 0.0571
_refine_ls_R_factor_gt 0.0432
_refine_ls_shift/su_max 0.025
_refine_ls_shift/su_mean 0.001
_refine_ls_structure_factor_coef Fsqd
_refine_ls_weighting_details 'w=1/[\s^2^(Fo^2^)+(0.0983P)^2^+1.3785P] where P=(Fo^2^+2Fc^2^)/3'
_refine_ls_weighting_scheme calc
_refine_ls_wR_factor_gt 0.1288
_refine_ls_wR_factor_ref 0.1413
_reflns_Friedel_coverage 0.000
_reflns_number_gt 6665
_reflns_number_total 8186
_reflns_threshold_expression 'I > 2\s(I)'
_cod_data_source_file c8dt01653d3.cif
_cod_data_source_block shelx_CCDC2
_cod_depositor_comments 'Adding full bibliography for 7046426--7046430.cif.'
_cod_database_code 7046428
_shelx_space_group_comment
;
The symmetry employed for this shelxl refinement is uniquely defined
by the following loop, which should always be used as a source of
symmetry information in preference to the above space-group names.
They are only intended as comments.
;
_shelx_estimated_absorpt_t_min 0.703
_shelx_estimated_absorpt_t_max 0.751
_shelxl_version_number 2013-4

loop_
_space_group_symop_operation_xyz
'x, y, z'
'-x, -y, -z'

loop_
_atom_site_label
_atom_site_type_symbol
_atom_site_fract_x
_atom_site_fract_y
_atom_site_fract_z
_atom_site_U_iso_or_equiv
_atom_site_adp_type
_atom_site_occupancy
_atom_site_site_symmetry_order
_atom_site_calc_flag
_atom_site_refinement_flags_posn
_atom_site_refinement_flags_adp
Cl1 Cl 0.55841(11) 0.76132(8) 0.17111(7) 0.0578(3) Uani 1 1 d . .
Cl2 Cl 0.33822(13) 0.85409(10) 0.13014(6) 0.0641(3) Uani 1 1 d . .
F2 F 0.3958(3) 0.7812(2) 0.38303(16) 0.0747(8) Uani 1 1 d . .
F3 F 0.2543(3) 0.6176(2) 0.30305(17) 0.0700(7) Uani 1 1 d . .
F1 F 0.3804(4) 0.6154(2) 0.41900(14) 0.0846(10) Uani 1 1 d . .
F4 F 0.4681(3) 0.6461(3) 0.31349(16) 0.0821(8) Uani 1 1 d . .
C100 C 0.3932(4) 0.7622(3) 0.1808(3) 0.0538(10) Uani 1 1 d . .
H10A H 0.3356 0.6859 0.1597 0.065 Uiso 1 1 calc R U
H10B H 0.3886 0.7858 0.2367 0.065 Uiso 1 1 calc R U
B1 B 0.3670(5) 0.6675(4) 0.3591(3) 0.0539(12) Uani 1 1 d . .
Cu1 Cu 0.93897(3) 0.22773(3) 0.27238(2) 0.01921(11) Uani 1 1 d . .
P1 P 0.89521(7) 0.25204(6) 0.14827(4) 0.01876(16) Uani 1 1 d . .
P2 P 1.09849(7) 0.14967(6) 0.31542(4) 0.01960(16) Uani 1 1 d . .
N1 N 0.7681(2) 0.16099(19) 0.31515(13) 0.0219(5) Uani 1 1 d . .
N2 N 0.9308(2) 0.36952(19) 0.35427(13) 0.0231(5) Uani 1 1 d . .
C111 C 0.8215(3) 0.1181(2) 0.07396(15) 0.0205(5) Uani 1 1 d . .
C131 C 1.0335(3) 0.3266(2) 0.11006(16) 0.0214(5) Uani 1 1 d . .
C221 C 1.1235(3) 0.1576(2) 0.42210(15) 0.0222(6) Uani 1 1 d . .
C231 C 1.2644(3) 0.2100(2) 0.29917(16) 0.0226(6) Uani 1 1 d . .
C135 C 1.1250(3) 0.4184(3) 0.01286(17) 0.0300(6) Uani 1 1 d . .
H135 H 1.1139 0.4383 -0.0355 0.036 Uiso 1 1 calc R U
C222 C 1.0114(3) 0.1374(2) 0.45704(16) 0.0256(6) Uani 1 1 d . .
H222 H 0.9281 0.1209 0.4257 0.031 Uiso 1 1 calc R U
C5 C 0.7424(3) 0.2364(2) 0.37489(16) 0.0253(6) Uani 1 1 d . .
C116 C 0.8779(3) 0.0808(2) 0.00902(16) 0.0251(6) Uani 1 1 d . .
H116 H 0.9537 0.1275 -0.0005 0.030 Uiso 1 1 calc R U
C226 C 1.2475(3) 0.1831(3) 0.47033(17) 0.0309(7) Uani 1 1 d . .
H226 H 1.3237 0.1972 0.4484 0.037 Uiso 1 1 calc R U
C126 C 0.6631(3) 0.2996(2) 0.07721(17) 0.0269(6) Uani 1 1 d . .
H126 H 0.6408 0.2266 0.0441 0.032 Uiso 1 1 calc R U
C6 C 0.8228(3) 0.3557(2) 0.38901(15) 0.0245(6) Uani 1 1 d . .
C121 C 0.7785(3) 0.3375(2) 0.13413(16) 0.0215(5) Uani 1 1 d . .
C136 C 1.0170(3) 0.3584(3) 0.03779(17) 0.0275(6) Uani 1 1 d . .
H136 H 0.9333 0.3391 0.0065 0.033 Uiso 1 1 calc R U
C114 C 0.7077(3) -0.0955(3) -0.02985(18) 0.0327(7) Uani 1 1 d . .
H114 H 0.6695 -0.1665 -0.0647 0.039 Uiso 1 1 calc R U
C232 C 1.3304(3) 0.1485(3) 0.24951(17) 0.0283(6) Uani 1 1 d . .
H232 H 1.2926 0.0715 0.2265 0.034 Uiso 1 1 calc R U
C236 C 1.3247(3) 0.3258(3) 0.33317(18) 0.0299(6) Uani 1 1 d . .
H236 H 1.2820 0.3685 0.3662 0.036 Uiso 1 1 calc R U
C233 C 1.4517(3) 0.2013(3) 0.23432(18) 0.0352(7) Uani 1 1 d . .
H233 H 1.4947 0.1595 0.2010 0.042 Uiso 1 1 calc R U
C112 C 0.7075(3) 0.0463(2) 0.08624(17) 0.0266(6) Uani 1 1 d . .
H112 H 0.6694 0.0699 0.1298 0.032 Uiso 1 1 calc R U
C215 C 0.9431(3) -0.1668(3) 0.16634(19) 0.0372(7) Uani 1 1 d . .
H215 H 0.8798 -0.1993 0.1202 0.045 Uiso 1 1 calc R U
C115 C 0.8208(3) -0.0263(3) -0.04175(18) 0.0320(7) Uani 1 1 d . .
H115 H 0.8601 -0.0513 -0.0844 0.038 Uiso 1 1 calc R U
C124 C 0.6121(3) 0.4778(3) 0.11742(19) 0.0315(7) Uani 1 1 d . .
H124 H 0.5565 0.5246 0.1116 0.038 Uiso 1 1 calc R U
C235 C 1.4457(3) 0.3771(3) 0.3184(2) 0.0363(7) Uani 1 1 d . .
H235 H 1.4854 0.4537 0.3420 0.044 Uiso 1 1 calc R U
C10 C 1.0102(3) 0.4751(2) 0.36667(17) 0.0300(6) Uani 1 1 d . .
H10 H 1.0863 0.4847 0.3443 0.036 Uiso 1 1 calc R U
C122 C 0.8095(3) 0.4470(2) 0.18278(17) 0.0269(6) Uani 1 1 d . .
H122 H 0.8865 0.4734 0.2210 0.032 Uiso 1 1 calc R U
C216 C 0.9700(3) -0.0510(3) 0.20207(17) 0.0287(6) Uani 1 1 d . .
H216 H 0.9240 -0.0063 0.1800 0.034 Uiso 1 1 calc R U
C211 C 1.0659(3) -0.0020(2) 0.27079(16) 0.0224(6) Uani 1 1 d . .
C1 C 0.7008(3) 0.0510(2) 0.30144(18) 0.0289(6) Uani 1 1 d . .
H1 H 0.7166 -0.0016 0.2600 0.035 Uiso 1 1 calc R U
C214 C 1.0104(3) -0.2328(3) 0.1997(2) 0.0387(8) Uani 1 1 d . .
H214 H 0.9917 -0.3102 0.1761 0.046 Uiso 1 1 calc R U
C132 C 1.1586(3) 0.3584(3) 0.15596(18) 0.0317(7) Uani 1 1 d . .
H132 H 1.1709 0.3376 0.2039 0.038 Uiso 1 1 calc R U
C212 C 1.1328(3) -0.0709(2) 0.30295(17) 0.0276(6) Uani 1 1 d . .
H212 H 1.1969 -0.0393 0.3488 0.033 Uiso 1 1 calc R U
C123 C 0.7267(3) 0.5174(2) 0.17481(19) 0.0322(7) Uani 1 1 d . .
H123 H 0.7479 0.5904 0.2077 0.039 Uiso 1 1 calc R U
C7 C 0.7904(3) 0.4473(3) 0.43456(18) 0.0353(7) Uani 1 1 d . .
H7 H 0.7152 0.4361 0.4577 0.042 Uiso 1 1 calc R U
C213 C 1.1051(3) -0.1856(3) 0.2676(2) 0.0361(7) Uani 1 1 d . .
H213 H 1.1503 -0.2309 0.2896 0.043 Uiso 1 1 calc R U
C113 C 0.6503(3) -0.0587(3) 0.03483(18) 0.0326(7) Uani 1 1 d . .
H113 H 0.5734 -0.1051 0.0433 0.039 Uiso 1 1 calc R U
C134 C 1.2492(3) 0.4487(3) 0.05958(19) 0.0345(7) Uani 1 1 d . .
H134 H 1.3217 0.4882 0.0423 0.041 Uiso 1 1 calc R U
C223 C 1.0218(3) 0.1415(3) 0.53762(17) 0.0330(7) Uani 1 1 d . .
H223 H 0.9459 0.1271 0.5599 0.040 Uiso 1 1 calc R U
C4 C 0.6517(3) 0.2032(3) 0.4218(2) 0.0384(8) Uani 1 1 d . .
H4 H 0.6362 0.2568 0.4628 0.046 Uiso 1 1 calc R U
C8 C 0.8714(4) 0.5553(3) 0.44512(19) 0.0439(9) Uani 1 1 d . .
H8 H 0.8507 0.6179 0.4748 0.053 Uiso 1 1 calc R U
C125 C 0.5811(3) 0.3705(3) 0.06962(19) 0.0309(7) Uani 1 1 d . .
H125 H 0.5041 0.3444 0.0314 0.037 Uiso 1 1 calc R U
C225 C 1.2572(3) 0.1875(3) 0.55122(19) 0.0399(8) Uani 1 1 d . .
H225 H 1.3400 0.2044 0.5831 0.048 Uiso 1 1 calc R U
C9 C 0.9836(4) 0.5697(3) 0.41117(19) 0.0384(8) Uani 1 1 d . .
H9 H 1.0400 0.6418 0.4182 0.046 Uiso 1 1 calc R U
C224 C 1.1443(4) 0.1669(3) 0.58445(18) 0.0371(8) Uani 1 1 d . .
H224 H 1.1515 0.1703 0.6386 0.044 Uiso 1 1 calc R U
C234 C 1.5090(3) 0.3144(3) 0.2679(2) 0.0375(8) Uani 1 1 d . .
H234 H 1.5902 0.3494 0.2569 0.045 Uiso 1 1 calc R U
C2 C 0.6093(3) 0.0132(3) 0.3464(2) 0.0402(8) Uani 1 1 d . .
H2 H 0.5651 -0.0635 0.3356 0.048 Uiso 1 1 calc R U
C3 C 0.5846(4) 0.0905(3) 0.4073(2) 0.0456(9) Uani 1 1 d . .
H3 H 0.5233 0.0668 0.4383 0.055 Uiso 1 1 calc R U
C133 C 1.2661(3) 0.4208(3) 0.1319(2) 0.0417(8) Uani 1 1 d . .
H133 H 1.3491 0.4437 0.1643 0.050 Uiso 1 1 calc R U

loop_
_atom_site_aniso_label
_atom_site_aniso_U_11
_atom_site_aniso_U_22
_atom_site_aniso_U_33
_atom_site_aniso_U_23
_atom_site_aniso_U_13
_atom_site_aniso_U_12
Cl1 0.0759(7) 0.0415(5) 0.0699(6) 0.0208(5) 0.0277(6) 0.0290(5)
Cl2 0.0921(8) 0.0804(7) 0.0506(5) 0.0335(5) 0.0383(6) 0.0539(7)
F2 0.099(2) 0.0420(13) 0.0725(16) 0.0127(12) -0.0020(15) 0.0093(13)
F3 0.0580(15) 0.0519(14) 0.0920(19) 0.0211(13) 0.0064(14) -0.0007(12)
F1 0.166(3) 0.0834(18) 0.0507(14) 0.0414(13) 0.0564(17) 0.081(2)
F4 0.0773(19) 0.114(2) 0.0691(17) 0.0367(17) 0.0312(15) 0.0307(17)
C100 0.058(2) 0.046(2) 0.061(2) 0.0262(19) 0.013(2) 0.0091(18)
B1 0.058(3) 0.047(3) 0.056(3) 0.028(2) 0.002(2) 0.003(2)
Cu1 0.02031(18) 0.01879(18) 0.01924(18) 0.00397(13) 0.00649(13) 0.00569(13)
P1 0.0180(3) 0.0196(3) 0.0192(3) 0.0048(3) 0.0053(3) 0.0048(3)
P2 0.0205(3) 0.0203(3) 0.0192(3) 0.0041(3) 0.0061(3) 0.0072(3)
N1 0.0185(11) 0.0248(12) 0.0228(11) 0.0067(9) 0.0048(9) 0.0053(9)
N2 0.0280(12) 0.0197(11) 0.0191(11) 0.0015(9) 0.0007(9) 0.0061(9)
C111 0.0206(13) 0.0209(13) 0.0202(12) 0.0051(10) 0.0027(10) 0.0066(10)
C131 0.0225(13) 0.0215(13) 0.0222(13) 0.0064(11) 0.0087(11) 0.0065(11)
C221 0.0292(14) 0.0174(12) 0.0203(13) 0.0021(10) 0.0048(11) 0.0088(11)
C231 0.0218(13) 0.0267(14) 0.0215(13) 0.0082(11) 0.0042(11) 0.0081(11)
C135 0.0356(16) 0.0324(16) 0.0262(14) 0.0145(12) 0.0114(13) 0.0078(13)
C222 0.0300(15) 0.0259(14) 0.0237(14) 0.0087(11) 0.0069(12) 0.0095(12)
C5 0.0247(14) 0.0323(15) 0.0249(14) 0.0117(12) 0.0076(11) 0.0136(12)
C116 0.0230(14) 0.0266(14) 0.0273(14) 0.0068(12) 0.0070(12) 0.0082(11)
C226 0.0281(15) 0.0375(17) 0.0291(15) 0.0105(13) 0.0045(12) 0.0107(13)
C126 0.0261(15) 0.0261(14) 0.0278(14) 0.0038(12) 0.0058(12) 0.0078(12)
C6 0.0274(14) 0.0307(15) 0.0180(13) 0.0056(11) 0.0027(11) 0.0139(12)
C121 0.0221(13) 0.0241(13) 0.0235(13) 0.0098(11) 0.0114(11) 0.0085(11)
C136 0.0259(14) 0.0324(15) 0.0238(14) 0.0092(12) 0.0032(12) 0.0057(12)
C114 0.0385(17) 0.0223(14) 0.0310(15) 0.0020(12) 0.0008(13) 0.0031(13)
C232 0.0280(15) 0.0345(16) 0.0261(14) 0.0096(13) 0.0083(12) 0.0120(13)
C236 0.0266(15) 0.0294(15) 0.0344(16) 0.0094(13) 0.0044(13) 0.0080(12)
C233 0.0298(16) 0.053(2) 0.0298(16) 0.0156(15) 0.0123(13) 0.0163(15)
C112 0.0252(14) 0.0302(15) 0.0249(14) 0.0071(12) 0.0082(12) 0.0060(12)
C215 0.0365(17) 0.0308(16) 0.0355(17) -0.0037(14) 0.0063(14) 0.0026(14)
C115 0.0388(17) 0.0317(16) 0.0271(15) 0.0032(13) 0.0090(13) 0.0145(14)
C124 0.0251(15) 0.0270(15) 0.0500(19) 0.0181(14) 0.0132(14) 0.0106(12)
C235 0.0254(15) 0.0369(17) 0.0441(18) 0.0172(15) -0.0015(14) 0.0008(13)
C10 0.0351(16) 0.0229(14) 0.0274(15) 0.0030(12) -0.0012(13) 0.0052(12)
C122 0.0256(14) 0.0230(14) 0.0319(15) 0.0076(12) 0.0052(12) 0.0054(11)
C216 0.0312(15) 0.0269(14) 0.0278(14) 0.0046(12) 0.0091(12) 0.0072(12)
C211 0.0253(14) 0.0213(13) 0.0234(13) 0.0055(11) 0.0103(11) 0.0084(11)
C1 0.0278(15) 0.0268(15) 0.0326(15) 0.0129(12) 0.0057(13) 0.0033(12)
C214 0.0451(19) 0.0203(14) 0.050(2) 0.0005(14) 0.0216(16) 0.0083(14)
C132 0.0250(15) 0.0410(17) 0.0330(16) 0.0189(14) 0.0072(13) 0.0063(13)
C212 0.0319(15) 0.0284(15) 0.0264(14) 0.0085(12) 0.0107(12) 0.0116(12)
C123 0.0345(16) 0.0205(14) 0.0433(17) 0.0089(13) 0.0120(14) 0.0074(12)
C7 0.0450(19) 0.0401(18) 0.0264(15) 0.0047(13) 0.0095(14) 0.0237(15)
C213 0.0479(19) 0.0294(16) 0.0418(18) 0.0147(14) 0.0216(16) 0.0189(15)
C113 0.0315(16) 0.0275(15) 0.0349(16) 0.0103(13) 0.0063(13) -0.0019(13)
C134 0.0284(16) 0.0390(17) 0.0408(17) 0.0191(15) 0.0156(14) 0.0050(13)
C223 0.0475(19) 0.0285(15) 0.0283(15) 0.0105(13) 0.0155(14) 0.0127(14)
C4 0.0403(18) 0.050(2) 0.0378(17) 0.0199(16) 0.0232(15) 0.0208(16)
C8 0.066(2) 0.0340(18) 0.0311(17) -0.0045(14) 0.0020(17) 0.0276(18)
C125 0.0196(14) 0.0351(16) 0.0406(17) 0.0141(14) 0.0049(13) 0.0085(12)
C225 0.0392(19) 0.0466(19) 0.0313(16) 0.0105(15) -0.0054(14) 0.0116(15)
C9 0.054(2) 0.0220(15) 0.0331(17) -0.0015(13) -0.0026(15) 0.0102(14)
C224 0.057(2) 0.0326(16) 0.0215(14) 0.0075(13) 0.0046(14) 0.0130(15)
C234 0.0202(15) 0.056(2) 0.0422(18) 0.0290(17) 0.0090(14) 0.0055(14)
C2 0.0301(16) 0.0403(18) 0.051(2) 0.0231(16) 0.0070(15) 0.0004(14)
C3 0.0408(19) 0.060(2) 0.051(2) 0.0342(19) 0.0279(17) 0.0149(17)
C133 0.0226(15) 0.059(2) 0.0455(19) 0.0269(17) 0.0036(14) 0.0029(15)

loop_
_atom_type_symbol
_atom_type_description
_atom_type_scat_dispersion_real
_atom_type_scat_dispersion_imag
_atom_type_scat_source
C C 0.0033 0.0016 'International Tables Vol C Tables 4.2.6.8 and 6.1.1.4'
H H 0.0000 0.0000 'International Tables Vol C Tables 4.2.6.8 and 6.1.1.4'
B B 0.0013 0.0007 'International Tables Vol C Tables 4.2.6.8 and 6.1.1.4'
Cu Cu 0.3201 1.2651 'International Tables Vol C Tables 4.2.6.8 and 6.1.1.4'
F F 0.0171 0.0103 'International Tables Vol C Tables 4.2.6.8 and 6.1.1.4'
N N 0.0061 0.0033 'International Tables Vol C Tables 4.2.6.8 and 6.1.1.4'
P P 0.1023 0.0942 'International Tables Vol C Tables 4.2.6.8 and 6.1.1.4'
Cl Cl 0.1484 0.1585 'International Tables Vol C Tables 4.2.6.8 and 6.1.1.4'

loop_
_geom_angle_atom_site_label_1
_geom_angle_atom_site_label_2
_geom_angle_atom_site_label_3
_geom_angle
Cl2 C100 Cl1 111.3(2)
Cl2 C100 H10A 109.4
Cl1 C100 H10A 109.4
Cl2 C100 H10B 109.4
Cl1 C100 H10B 109.4
H10A C100 H10B 108.0
F2 B1 F1 114.1(4)
F2 B1 F3 115.0(4)
F1 B1 F3 114.6(4)
F2 B1 F4 104.5(4)
F1 B1 F4 105.2(4)
F3 B1 F4 101.4(4)
N2 Cu1 N1 79.64(9)
N2 Cu1 P1 109.64(7)
N1 Cu1 P1 113.19(6)
N2 Cu1 P2 112.53(6)
N1 Cu1 P2 107.90(6)
P1 Cu1 P2 124.91(3)
C131 P1 C111 105.75(12)
C131 P1 C121 100.40(12)
C111 P1 C121 103.94(12)
C131 P1 Cu1 117.02(9)
C111 P1 Cu1 112.63(9)
C121 P1 Cu1 115.51(9)
C211 P2 C231 104.11(12)
C211 P2 C221 102.99(12)
C231 P2 C221 103.20(13)
C211 P2 Cu1 113.93(9)
C231 P2 Cu1 116.39(9)
C221 P2 Cu1 114.62(9)
C1 N1 C5 117.8(3)
C1 N1 Cu1 127.5(2)
C5 N1 Cu1 113.27(19)
C10 N2 C6 118.4(2)
C10 N2 Cu1 126.1(2)
C6 N2 Cu1 114.73(18)
C116 C111 C112 118.6(2)
C116 C111 P1 123.4(2)
C112 C111 P1 117.8(2)
C132 C131 C136 118.6(3)
C132 C131 P1 118.8(2)
C136 C131 P1 122.6(2)
C222 C221 C226 118.4(2)
C222 C221 P2 117.6(2)
C226 C221 P2 124.0(2)
C232 C231 C236 118.2(3)
C232 C231 P2 123.0(2)
C236 C231 P2 118.6(2)
C134 C135 C136 120.2(3)
C134 C135 H135 119.9
C136 C135 H135 119.9
C223 C222 C221 121.2(3)
C223 C222 H222 119.4
C221 C222 H222 119.4
N1 C5 C4 121.9(3)
N1 C5 C6 115.4(2)
C4 C5 C6 122.6(3)
C111 C116 C115 119.9(3)
C111 C116 H116 120.0
C115 C116 H116 120.0
C225 C226 C221 120.1(3)
C225 C226 H226 120.0
C221 C226 H226 120.0
C125 C126 C121 120.2(3)
C125 C126 H126 119.9
C121 C126 H126 119.9
N2 C6 C7 121.8(3)
N2 C6 C5 115.3(2)
C7 C6 C5 122.9(3)
C122 C121 C126 118.8(2)
C122 C121 P1 117.4(2)
C126 C121 P1 123.9(2)
C135 C136 C131 120.2(3)
C135 C136 H136 119.9
C131 C136 H136 119.9
C115 C114 C113 119.4(3)
C115 C114 H114 120.3
C113 C114 H114 120.3
C233 C232 C231 120.5(3)
C233 C232 H232 119.8
C231 C232 H232 119.8
C235 C236 C231 120.9(3)
C235 C236 H236 119.6
C231 C236 H236 119.6
C234 C233 C232 120.6(3)
C234 C233 H233 119.7
C232 C233 H233 119.7
C113 C112 C111 121.0(3)
C113 C112 H112 119.5
C111 C112 H112 119.5
C214 C215 C216 119.7(3)
C214 C215 H215 120.1
C216 C215 H215 120.1
C114 C115 C116 121.0(3)
C114 C115 H115 119.5
C116 C115 H115 119.5
C125 C124 C123 120.0(3)
C125 C124 H124 120.0
C123 C124 H124 120.0
C236 C235 C234 119.9(3)
C236 C235 H235 120.0
C234 C235 H235 120.0
N2 C10 C9 122.7(3)
N2 C10 H10 118.6
C9 C10 H10 118.6
C123 C122 C121 120.6(3)
C123 C122 H122 119.7
C121 C122 H122 119.7
C215 C216 C211 120.2(3)
C215 C216 H216 119.9
C211 C216 H216 119.9
C212 C211 C216 118.8(3)
C212 C211 P2 122.4(2)
C216 C211 P2 118.8(2)
N1 C1 C2 122.7(3)
N1 C1 H1 118.7
C2 C1 H1 118.7
C215 C214 C213 120.7(3)
C215 C214 H214 119.6
C213 C214 H214 119.6
C131 C132 C133 121.2(3)
C131 C132 H132 119.4
C133 C132 H132 119.4
C213 C212 C211 120.8(3)
C213 C212 H212 119.6
C211 C212 H212 119.6
C124 C123 C122 119.6(3)
C124 C123 H123 120.2
C122 C123 H123 120.2
C8 C7 C6 119.0(3)
C8 C7 H7 120.5
C6 C7 H7 120.5
C214 C213 C212 119.8(3)
C214 C213 H213 120.1
C212 C213 H213 120.1
C112 C113 C114 120.0(3)
C112 C113 H113 120.0
C114 C113 H113 120.0
C133 C134 C135 120.2(3)
C133 C134 H134 119.9
C135 C134 H134 119.9
C224 C223 C222 119.9(3)
C224 C223 H223 120.1
C222 C223 H223 120.1
C3 C4 C5 119.4(3)
C3 C4 H4 120.3
C5 C4 H4 120.3
C7 C8 C9 119.4(3)
C7 C8 H8 120.3
C9 C8 H8 120.3
C124 C125 C126 120.8(3)
C124 C125 H125 119.6
C126 C125 H125 119.6
C224 C225 C226 120.4(3)
C224 C225 H225 119.8
C226 C225 H225 119.8
C10 C9 C8 118.6(3)
C10 C9 H9 120.7
C8 C9 H9 120.7
C223 C224 C225 120.1(3)
C223 C224 H224 120.0
C225 C224 H224 120.0
C233 C234 C235 119.9(3)
C233 C234 H234 120.0
C235 C234 H234 120.0
C3 C2 C1 119.1(3)
C3 C2 H2 120.5
C1 C2 H2 120.5
C4 C3 C2 119.1(3)
C4 C3 H3 120.5
C2 C3 H3 120.5
C134 C133 C132 119.6(3)
C134 C133 H133 120.2
C132 C133 H133 120.2

loop_
_geom_bond_atom_site_label_1
_geom_bond_atom_site_label_2
_geom_bond_distance
Cl1 C100 1.777(4)
Cl2 C100 1.742(4)
F2 B1 1.342(5)
F3 B1 1.369(5)
F1 B1 1.352(5)
F4 B1 1.449(6)
C100 H10A 0.9700
C100 H10B 0.9700
Cu1 N2 2.055(2)
Cu1 N1 2.099(2)
Cu1 P1 2.2569(8)
Cu1 P2 2.2593(7)
P1 C131 1.821(3)
P1 C111 1.822(3)
P1 C121 1.833(3)
P2 C211 1.821(3)
P2 C231 1.822(3)
P2 C221 1.827(3)
N1 C1 1.346(4)
N1 C5 1.351(4)
N2 C10 1.344(4)
N2 C6 1.351(4)
C111 C116 1.390(4)
C111 C112 1.394(4)
C131 C132 1.381(4)
C131 C136 1.403(4)
C221 C222 1.394(4)
C221 C226 1.396(4)
C231 C232 1.395(4)
C231 C236 1.402(4)
C135 C134 1.380(4)
C135 C136 1.384(4)
C135 H135 0.9300
C222 C223 1.387(4)
C222 H222 0.9300
C5 C4 1.384(4)
C5 C6 1.484(4)
C116 C115 1.390(4)
C116 H116 0.9300
C226 C225 1.392(4)
C226 H226 0.9300
C126 C125 1.386(4)
C126 C121 1.391(4)
C126 H126 0.9300
C6 C7 1.387(4)
C121 C122 1.390(4)
C136 H136 0.9300
C114 C115 1.369(5)
C114 C113 1.391(4)
C114 H114 0.9300
C232 C233 1.382(4)
C232 H232 0.9300
C236 C235 1.372(4)
C236 H236 0.9300
C233 C234 1.368(5)
C233 H233 0.9300
C112 C113 1.376(4)
C112 H112 0.9300
C215 C214 1.375(5)
C215 C216 1.395(4)
C215 H215 0.9300
C115 H115 0.9300
C124 C125 1.363(4)
C124 C123 1.389(4)
C124 H124 0.9300
C235 C234 1.392(5)
C235 H235 0.9300
C10 C9 1.378(4)
C10 H10 0.9300
C122 C123 1.390(4)
C122 H122 0.9300
C216 C211 1.394(4)
C216 H216 0.9300
C211 C212 1.392(4)
C1 C2 1.380(5)
C1 H1 0.9300
C214 C213 1.376(5)
C214 H214 0.9300
C132 C133 1.384(4)
C132 H132 0.9300
C212 C213 1.380(4)
C212 H212 0.9300
C123 H123 0.9300
C7 C8 1.380(5)
C7 H7 0.9300
C213 H213 0.9300
C113 H113 0.9300
C134 C133 1.381(5)
C134 H134 0.9300
C223 C224 1.372(5)
C223 H223 0.9300
C4 C3 1.374(5)
C4 H4 0.9300
C8 C9 1.382(5)
C8 H8 0.9300
C125 H125 0.9300
C225 C224 1.385(5)
C225 H225 0.9300
C9 H9 0.9300
C224 H224 0.9300
C234 H234 0.9300
C2 C3 1.373(5)
C2 H2 0.9300
C3 H3 0.9300
C133 H133 0.9300

loop_
_geom_torsion_atom_site_label_1
_geom_torsion_atom_site_label_2
_geom_torsion_atom_site_label_3
_geom_torsion_atom_site_label_4
_geom_torsion
C131 P1 C111 C116 8.1(3)
C121 P1 C111 C116 113.3(2)
Cu1 P1 C111 C116 -120.9(2)
C131 P1 C111 C112 -176.3(2)
C121 P1 C111 C112 -71.1(2)
Cu1 P1 C111 C112 54.7(2)
C111 P1 C131 C132 -122.5(2)
C121 P1 C131 C132 129.6(2)
Cu1 P1 C131 C132 3.8(3)
C111 P1 C131 C136 61.0(3)
C121 P1 C131 C136 -46.8(3)
Cu1 P1 C131 C136 -172.6(2)
C211 P2 C221 C222 -83.6(2)
C231 P2 C221 C222 168.3(2)
Cu1 P2 C221 C222 40.7(2)
C211 P2 C221 C226 96.8(3)
C231 P2 C221 C226 -11.3(3)
Cu1 P2 C221 C226 -138.9(2)
C211 P2 C231 C232 10.7(3)
C221 P2 C231 C232 117.9(2)
Cu1 P2 C231 C232 -115.6(2)
C211 P2 C231 C236 -174.4(2)
C221 P2 C231 C236 -67.1(2)
Cu1 P2 C231 C236 59.3(2)
C226 C221 C222 C223 -0.5(4)
P2 C221 C222 C223 179.8(2)
C1 N1 C5 C4 0.9(4)
Cu1 N1 C5 C4 -166.5(2)
C1 N1 C5 C6 178.0(2)
Cu1 N1 C5 C6 10.7(3)
C112 C111 C116 C115 -0.4(4)
P1 C111 C116 C115 175.2(2)
C222 C221 C226 C225 0.2(4)
P2 C221 C226 C225 179.9(2)
C10 N2 C6 C7 2.0(4)
Cu1 N2 C6 C7 -168.4(2)
C10 N2 C6 C5 -178.0(2)
Cu1 N2 C6 C5 11.6(3)
N1 C5 C6 N2 -15.0(3)
C4 C5 C6 N2 162.1(3)
N1 C5 C6 C7 165.0(3)
C4 C5 C6 C7 -17.9(4)
C125 C126 C121 C122 0.0(4)
C125 C126 C121 P1 -179.0(2)
C131 P1 C121 C122 -70.0(2)
C111 P1 C121 C122 -179.2(2)
Cu1 P1 C121 C122 56.9(2)
C131 P1 C121 C126 109.0(2)
C111 P1 C121 C126 -0.3(3)
Cu1 P1 C121 C126 -124.2(2)
C134 C135 C136 C131 -1.0(4)
C132 C131 C136 C135 1.3(4)
P1 C131 C136 C135 177.8(2)
C236 C231 C232 C233 -0.3(4)
P2 C231 C232 C233 174.7(2)
C232 C231 C236 C235 -0.4(4)
P2 C231 C236 C235 -175.6(2)
C231 C232 C233 C234 0.2(4)
C116 C111 C112 C113 -0.8(4)
P1 C111 C112 C113 -176.6(2)
C113 C114 C115 C116 -1.1(5)
C111 C116 C115 C114 1.4(4)
C231 C236 C235 C234 1.2(4)
C6 N2 C10 C9 -2.1(4)
Cu1 N2 C10 C9 167.1(2)
C126 C121 C122 C123 0.1(4)
P1 C121 C122 C123 179.1(2)
C214 C215 C216 C211 0.7(5)
C215 C216 C211 C212 -0.4(4)
C215 C216 C211 P2 179.8(2)
C231 P2 C211 C212 68.7(3)
C221 P2 C211 C212 -38.7(3)
Cu1 P2 C211 C212 -163.5(2)
C231 P2 C211 C216 -111.6(2)
C221 P2 C211 C216 141.0(2)
Cu1 P2 C211 C216 16.3(3)
C5 N1 C1 C2 -0.9(4)
Cu1 N1 C1 C2 164.4(2)
C216 C215 C214 C213 -0.6(5)
C136 C131 C132 C133 0.3(5)
P1 C131 C132 C133 -176.3(3)
C216 C211 C212 C213 0.1(4)
P2 C211 C212 C213 179.8(2)
C125 C124 C123 C122 0.3(5)
C121 C122 C123 C124 -0.2(4)
N2 C6 C7 C8 -0.5(4)
C5 C6 C7 C8 179.5(3)
C215 C214 C213 C212 0.2(5)
C211 C212 C213 C214 0.1(5)
C111 C112 C113 C114 1.0(4)
C115 C114 C113 C112 -0.1(5)
C136 C135 C134 C133 -0.9(5)
C221 C222 C223 C224 0.7(4)
N1 C5 C4 C3 -0.4(5)
C6 C5 C4 C3 -177.3(3)
C6 C7 C8 C9 -0.9(5)
C123 C124 C125 C126 -0.2(5)
C121 C126 C125 C124 0.1(5)
C221 C226 C225 C224 -0.1(5)
N2 C10 C9 C8 0.7(5)
C7 C8 C9 C10 0.8(5)
C222 C223 C224 C225 -0.5(5)
C226 C225 C224 C223 0.2(5)
C232 C233 C234 C235 0.6(5)
C236 C235 C234 C233 -1.3(5)
N1 C1 C2 C3 0.5(5)
C5 C4 C3 C2 0.0(5)
C1 C2 C3 C4 0.0(5)
C135 C134 C133 C132 2.4(5)
C131 C132 C133 C134 -2.1(5)
